data_2225069
loop_
_publ_author_name
'Jasinski, Jerry P.'
'Butcher, Ray J.'
'Hakim Al-Arique, Q. N. M.'
'Yathirajan, H. S.'
'Narayana, B.'

_publ_section_title
;
 Trimipraminium maleate
;
_journal_coeditor_code NG2715
_journal_issue 2
_journal_name_full 'Acta Crystallographica Section E'
_journal_page_first o366
_journal_page_last o367
_journal_paper_doi 10.1107/S1600536810000280
_journal_volume 66
_journal_year 2010
_chemical_formula_iupac 'C20 H27 N2 +, C4 H3 O4 -'
_chemical_formula_moiety 'C20 H27 N2 +, C4 H3 O4 -'
_chemical_formula_sum 'C24 H30 N2 O4'
_chemical_formula_weight 410.50
_chemical_name_systematic
;
3-(10,11-dihydro-5<i>H</i>-dibenzo[<i>b</i>,<i>f</i>]azepin-5-yl)-
<i>N</i>,<i>N</i>,2-trimethylpropan-1-aminium hydrogen maleate
;
_space_group_IT_number 33
_symmetry_cell_setting orthorhombic
_symmetry_space_group_name_Hall 'P 2c -2n'
_symmetry_space_group_name_H-M 'P n a 21'
_atom_sites_solution_hydrogens geom
_atom_sites_solution_primary direct
_atom_sites_solution_secondary difmap
_cell_angle_alpha 90.00
_cell_angle_beta 90.00
_cell_angle_gamma 90.00
_cell_formula_units_Z 16
_cell_length_a 19.4356(4)
_cell_length_b 11.0542(4)
_cell_length_c 40.4107(13)
_cell_measurement_reflns_used 11412
_cell_measurement_temperature 110(2)
_cell_measurement_theta_max 74.1919
_cell_measurement_theta_min 3.9870
_cell_volume 8682.0(5)
_computing_cell_refinement '<i>CrysAlis Pro</i> (Oxford Diffraction, 2007)'
_computing_data_collection '<i>CrysAlis Pro</i> (Oxford Diffraction, 2007)'
_computing_data_reduction '<i>CrysAlis Pro</i> (Oxford Diffraction, 2007)'
_computing_molecular_graphics '<i>SHELXTL</i> (Sheldrick, 2008)'
_computing_publication_material '<i>SHELXTL</i> (Sheldrick, 2008)'
_computing_structure_refinement '<i>SHELXL97</i> (Sheldrick, 2008)'
_computing_structure_solution '<i>SHELXS97</i> (Sheldrick, 2008)'
_diffrn_ambient_temperature 110(2)
_diffrn_detector_area_resol_mean 10.5081
_diffrn_measured_fraction_theta_full 1.000
_diffrn_measured_fraction_theta_max 0.980
_diffrn_measurement_device_type
;
Oxford Diffraction Xcalibur diffractometer with a Ruby (Gemini Cu) detector
;
_diffrn_measurement_method '\w scans'
_diffrn_radiation_monochromator graphite
_diffrn_radiation_source 'Enhance (Cu) X-ray Source'
_diffrn_radiation_type CuK\a
_diffrn_radiation_wavelength 1.54178
_diffrn_reflns_av_R_equivalents 0.0295
_diffrn_reflns_av_sigmaI/netI 0.0372
_diffrn_reflns_limit_h_max 16
_diffrn_reflns_limit_h_min -24
_diffrn_reflns_limit_k_max 10
_diffrn_reflns_limit_k_min -13
_diffrn_reflns_limit_l_max 33
_diffrn_reflns_limit_l_min -49
_diffrn_reflns_number 27150
_diffrn_reflns_theta_full 67.50
_diffrn_reflns_theta_max 74.32
_diffrn_reflns_theta_min 4.15
_diffrn_standards_decay_% <2%
_diffrn_standards_interval_count 50
_diffrn_standards_number 2
_exptl_absorpt_coefficient_mu 0.689
_exptl_absorpt_correction_T_max 1.00000
_exptl_absorpt_correction_T_min 0.57581
_exptl_absorpt_correction_type multi-scan
_exptl_absorpt_process_details
;
(CrysAlis RED; Oxford Diffraction, 2007)
;
_exptl_crystal_colour colorless
_exptl_crystal_density_diffrn 1.256
_exptl_crystal_density_method 'not measured'
_exptl_crystal_description plate
_exptl_crystal_F_000 3520
_exptl_crystal_size_max 0.51
_exptl_crystal_size_mid 0.42
_exptl_crystal_size_min 0.12
_refine_diff_density_max 0.247
_refine_diff_density_min -0.200
_refine_ls_abs_structure_details 'Flack (1983), 8810 Friedel pairs'
_refine_ls_abs_structure_Flack -0.14(13)
_refine_ls_extinction_method none
_refine_ls_goodness_of_fit_ref 0.962
_refine_ls_hydrogen_treatment constr
_refine_ls_matrix_type full
_refine_ls_number_parameters 1099
_refine_ls_number_reflns 13174
_refine_ls_number_restraints 1
_refine_ls_restrained_S_all 0.962
_refine_ls_R_factor_all 0.0473
_refine_ls_R_factor_gt 0.0378
_refine_ls_shift/su_max 0.001
_refine_ls_shift/su_mean 0.000
_refine_ls_structure_factor_coef Fsqd
_refine_ls_weighting_details 'calc w=1/[\s^2^(Fo^2^)+(0.0612P)^2^] where P=(Fo^2^+2Fc^2^)/3'
_refine_ls_weighting_scheme calc
_refine_ls_wR_factor_gt 0.0921
_refine_ls_wR_factor_ref 0.0953
_reflns_number_gt 11E3(8)
_reflns_number_total 13E3(9)
_reflns_threshold_expression I>2\s(I)
_cod_data_source_file ng2715.cif
_cod_data_source_block I
_cod_database_code 2225069
_cod_database_fobs_code 2225069

loop_
_symmetry_equiv_pos_as_xyz
'x, y, z'
'-x, -y, z+1/2'
'-x+1/2, y+1/2, z+1/2'
'x+1/2, -y+1/2, z'

loop_
_atom_site_type_symbol
_atom_site_label
_atom_site_fract_x
_atom_site_fract_y
_atom_site_fract_z
_atom_site_U_iso_or_equiv
_atom_site_adp_type
_atom_site_calc_flag
_atom_site_refinement_flags
_atom_site_occupancy
_atom_site_disorder_assembly
_atom_site_disorder_group
O O1A 0.58175(9) 0.66955(15) 0.87821(5) 0.0343(4) Uani d . 1 . .
O O2A 0.50638(8) 0.54786(16) 0.90212(5) 0.0357(4) Uani d . 1 . .
O O3A 0.70323(9) 0.66032(16) 0.86344(5) 0.0351(4) Uani d . 1 . .
H H3A 0.6600 0.6619 0.8640 0.042 Uiso calc R 1 . .
O O4A 0.78569(8) 0.52450(18) 0.86994(4) 0.0362(4) Uani d . 1 . .
C C1A 0.56195(11) 0.5666(2) 0.88763(6) 0.0271(5) Uani d . 1 . .
C C2A 0.60653(12) 0.4573(2) 0.88168(6) 0.0267(5) Uani d . 1 . .
H H2AA 0.5838 0.3816 0.8837 0.032 Uiso calc R 1 . .
C C3A 0.67296(12) 0.4509(2) 0.87401(6) 0.0268(5) Uani d . 1 . .
H H3AA 0.6904 0.3712 0.8713 0.032 Uiso calc R 1 . .
C C4A 0.72470(12) 0.5500(2) 0.86899(6) 0.0282(5) Uani d . 1 . .
O O1B 0.66282(9) 0.16974(15) 0.81349(5) 0.0348(4) Uani d . 1 . .
O O2B 0.73716(8) 0.04584(16) 0.78925(5) 0.0350(4) Uani d . 1 . .
O O3B 0.54116(9) 0.16247(16) 0.82794(5) 0.0341(4) Uani d . 1 . .
H H3B 0.5811 0.1699 0.8203 0.041 Uiso calc R 1 . .
O O4B 0.45786(8) 0.02889(18) 0.82187(4) 0.0356(4) Uani d . 1 . .
C C1B 0.68199(11) 0.0647(2) 0.80384(6) 0.0254(5) Uani d . 1 . .
C C2B 0.63673(12) -0.0427(2) 0.80977(6) 0.0281(5) Uani d . 1 . .
H H2BA 0.6588 -0.1190 0.8079 0.034 Uiso calc R 1 . .
C C3B 0.57009(12) -0.0470(2) 0.81730(6) 0.0279(5) Uani d . 1 . .
H H3BA 0.5518 -0.1263 0.8197 0.033 Uiso calc R 1 . .
C C4B 0.51926(12) 0.0532(2) 0.82266(6) 0.0265(5) Uani d . 1 . .
O O1C 1.00950(9) -0.19360(17) 0.77304(6) 0.0425(5) Uani d . 1 . .
O O2C 0.93067(8) -0.10531(15) 0.80408(5) 0.0326(4) Uani d . 1 . .
O O3C 1.12417(9) -0.15162(18) 0.75295(6) 0.0455(5) Uani d . 1 . .
H H3C 1.0849 -0.1682 0.7603 0.058(10) Uiso calc R 1 . .
O O4C 1.20222(9) -0.00892(17) 0.75951(5) 0.0406(5) Uani d . 1 . .
C C1C 0.98947(12) -0.1100(2) 0.79234(6) 0.0273(5) Uani d . 1 . .
C C2C 1.03816(12) -0.0089(2) 0.80136(6) 0.0294(5) Uani d . 1 . .
H H2CA 1.0211 0.0467 0.8173 0.035 Uiso calc R 1 . .
C C3C 1.10112(12) 0.0141(2) 0.79044(6) 0.0310(5) Uani d . 1 . .
H H3CA 1.1215 0.0846 0.7996 0.037 Uiso calc R 1 . .
C C4C 1.14567(12) -0.0517(2) 0.76614(7) 0.0310(5) Uani d . 1 . .
O O1D 0.12050(9) 0.34429(18) 0.93976(6) 0.0446(5) Uani d . 1 . .
O O2D 0.04202(9) 0.48725(17) 0.93376(6) 0.0442(5) Uani d . 1 . .
O O3D 0.23541(9) 0.30437(18) 0.91934(6) 0.0430(5) Uani d . 1 . .
H H3D 0.1951 0.3177 0.9259 0.096(15) Uiso calc R 1 . .
O O4D 0.31337(8) 0.39596(16) 0.88852(5) 0.0351(4) Uani d . 1 . .
C C1D 0.09837(12) 0.4447(2) 0.92666(7) 0.0341(6) Uani d . 1 . .
C C2D 0.14201(12) 0.5106(2) 0.90230(7) 0.0321(5) Uani d . 1 . .
H H2DA 0.1211 0.5808 0.8932 0.039 Uiso calc R 1 . .
C C3D 0.20512(12) 0.4883(2) 0.89104(6) 0.0314(5) Uani d . 1 . .
H H3DA 0.2214 0.5433 0.8748 0.038 Uiso calc R 1 . .
C C4D 0.25439(12) 0.3894(2) 0.90020(6) 0.0297(5) Uani d . 1 . .
N N1E 0.31557(10) 0.86746(19) 0.99160(5) 0.0269(4) Uani d . 1 . .
N N2E 0.41974(12) 0.74274(17) 0.90465(6) 0.0244(5) Uani d . 1 . .
H H2EB 0.4548 0.6876 0.9089 0.029 Uiso calc R 1 . .
C C1E 0.27203(14) 0.7645(2) 0.99710(7) 0.0281(6) Uani d . 1 . .
C C2E 0.28481(13) 0.6814(2) 1.02218(7) 0.0331(5) Uani d . 1 . .
H H2EA 0.3229 0.6922 1.0366 0.040 Uiso calc R 1 . .
C C3E 0.24138(15) 0.5821(3) 1.02605(8) 0.0440(7) Uani d . 1 . .
H H3EA 0.2504 0.5242 1.0428 0.053 Uiso calc R 1 . .
C C4E 0.18535(15) 0.5679(3) 1.00553(9) 0.0506(8) Uani d . 1 . .
H H4EA 0.1554 0.5009 1.0084 0.061 Uiso calc R 1 . .
C C5E 0.17267(14) 0.6509(3) 0.98078(8) 0.0455(7) Uani d . 1 . .
H H5EA 0.1339 0.6401 0.9668 0.055 Uiso calc R 1 . .
C C6E 0.21557(15) 0.7504(3) 0.97584(8) 0.0357(7) Uani d . 1 . .
C C7E 0.20514(14) 0.8394(3) 0.94861(7) 0.0459(8) Uani d . 1 . .
H H7EA 0.1696 0.8079 0.9333 0.055 Uiso calc R 1 . .
H H7EB 0.2486 0.8475 0.9360 0.055 Uiso calc R 1 . .
C C8E 0.18330(15) 0.9626(3) 0.96072(7) 0.0478(8) Uani d . 1 . .
H H8EA 0.1372 0.9540 0.9709 0.057 Uiso calc R 1 . .
H H8EB 0.1779 1.0154 0.9411 0.057 Uiso calc R 1 . .
C C9E 0.22917(13) 1.0293(3) 0.98546(6) 0.0351(6) Uani d . 1 . .
C C10E 0.20910(14) 1.1469(3) 0.99337(8) 0.0430(7) Uani d . 1 . .
H H10A 0.1691 1.1794 0.9831 0.052 Uiso calc R 1 . .
C C11E 0.24513(15) 1.2180(3) 1.01551(10) 0.0504(8) Uani d . 1 . .
H H11A 0.2305 1.2983 1.0201 0.060 Uiso calc R 1 . .
C C12E 0.30230(15) 1.1711(3) 1.03075(9) 0.0474(7) Uani d . 1 . .
H H12A 0.3271 1.2186 1.0463 0.057 Uiso calc R 1 . .
C C13E 0.32394(13) 1.0545(3) 1.02359(7) 0.0366(6) Uani d . 1 . .
H H13A 0.3632 1.0227 1.0346 0.044 Uiso calc R 1 . .
C C14E 0.28892(12) 0.9827(2) 1.00042(6) 0.0291(5) Uani d . 1 . .
C C15E 0.38988(12) 0.8465(2) 0.99454(6) 0.0275(5) Uani d . 1 . .
H H15A 0.4001 0.8121 1.0166 0.033 Uiso calc R 1 . .
H H15B 0.4145 0.9246 0.9926 0.033 Uiso calc R 1 . .
C C16E 0.41544(15) 0.7607(2) 0.96804(7) 0.0281(6) Uani d . 1 . .
H H16A 0.3850 0.6878 0.9675 0.034 Uiso calc R 1 . .
C C17E 0.48914(13) 0.7210(3) 0.97591(8) 0.0363(6) Uani d . 1 . .
H H17A 0.4898 0.6776 0.9970 0.054 Uiso calc R 1 . .
H H17B 0.5188 0.7925 0.9774 0.054 Uiso calc R 1 . .
H H17C 0.5060 0.6677 0.9583 0.054 Uiso calc R 1 . .
C C18E 0.41246(12) 0.8238(2) 0.93451(6) 0.0268(5) Uani d . 1 . .
H H18A 0.3680 0.8672 0.9329 0.032 Uiso calc R 1 . .
H H18B 0.4494 0.8854 0.9337 0.032 Uiso calc R 1 . .
C C19E 0.35584(13) 0.6736(2) 0.89740(7) 0.0358(6) Uani d . 1 . .
H H19A 0.3654 0.6124 0.8804 0.054 Uiso calc R 1 . .
H H19B 0.3202 0.7290 0.8893 0.054 Uiso calc R 1 . .
H H19C 0.3398 0.6336 0.9176 0.054 Uiso calc R 1 . .
C C20E 0.44040(13) 0.8170(2) 0.87571(6) 0.0320(5) Uani d . 1 . .
H H20A 0.4047 0.8774 0.8711 0.048 Uiso calc R 1 . .
H H20B 0.4462 0.7646 0.8563 0.048 Uiso calc R 1 . .
H H20C 0.4839 0.8581 0.8805 0.048 Uiso calc R 1 . .
N N1F 0.93298(9) 0.36019(18) 0.70040(5) 0.0253(4) Uani d . 1 . .
N N2F 0.82441(11) 0.23990(17) 0.78662(6) 0.0240(5) Uani d . 1 . .
H H2FB 0.7893 0.1850 0.7823 0.029 Uiso calc R 1 . .
C C1F 0.96070(11) 0.4777(2) 0.69341(6) 0.0254(5) Uani d . 1 . .
C C2F 0.92522(13) 0.5557(2) 0.67222(6) 0.0316(5) Uani d . 1 . .
H H2FA 0.8855 0.5271 0.6610 0.038 Uiso calc R 1 . .
C C3F 0.94676(14) 0.6740(3) 0.66720(7) 0.0392(6) Uani d . 1 . .
H H3FA 0.9218 0.7257 0.6528 0.047 Uiso calc R 1 . .
C C4F 1.00465(14) 0.7161(3) 0.68330(8) 0.0431(7) Uani d . 1 . .
H H4FA 1.0192 0.7976 0.6807 0.052 Uiso calc R 1 . .
C C5F 1.04099(13) 0.6379(2) 0.70325(7) 0.0365(6) Uani d . 1 . .
H H5FA 1.0812 0.6672 0.7139 0.044 Uiso calc R 1 . .
C C6F 1.02187(12) 0.5185(2) 0.70856(6) 0.0302(5) Uani d . 1 . .
C C7F 1.06982(14) 0.4437(3) 0.72995(7) 0.0405(6) Uani d . 1 . .
H H7FA 1.1128 0.4306 0.7173 0.049 Uiso calc R 1 . .
H H7FB 1.0819 0.4928 0.7496 0.049 Uiso calc R 1 . .
C C8F 1.04523(13) 0.3215(3) 0.74211(6) 0.0395(6) Uani d . 1 . .
H H8FA 1.0805 0.2860 0.7569 0.047 Uiso calc R 1 . .
H H8FB 1.0025 0.3322 0.7551 0.047 Uiso calc R 1 . .
C C9F 1.03169(14) 0.2364(3) 0.71393(7) 0.0314(6) Uani d . 1 . .
C C10F 1.07402(13) 0.1371(3) 0.70710(7) 0.0400(6) Uani d . 1 . .
H H10B 1.1134 0.1232 0.7205 0.048 Uiso calc R 1 . .
C C11F 1.05974(14) 0.0586(2) 0.68125(8) 0.0433(7) Uani d . 1 . .
H H11B 1.0891 -0.0083 0.6770 0.052 Uiso calc R 1 . .
C C12F 1.00240(14) 0.0786(3) 0.66168(8) 0.0394(6) Uani d . 1 . .
H H12B 0.9916 0.0244 0.6442 0.047 Uiso calc R 1 . .
C C13F 0.96095(13) 0.1777(2) 0.66772(6) 0.0312(5) Uani d . 1 . .
H H13B 0.9220 0.1916 0.6540 0.037 Uiso calc R 1 . .
C C14F 0.97509(15) 0.2575(2) 0.69345(7) 0.0257(6) Uani d . 1 . .
C C15F 0.85855(11) 0.3432(2) 0.69700(6) 0.0267(5) Uani d . 1 . .
H H15C 0.8482 0.3103 0.6748 0.032 Uiso calc R 1 . .
H H15D 0.8350 0.4222 0.6992 0.032 Uiso calc R 1 . .
C C16F 0.83121(14) 0.2554(2) 0.72370(7) 0.0248(6) Uani d . 1 . .
H H16B 0.8620 0.1830 0.7248 0.030 Uiso calc R 1 . .
C C17F 0.75860(12) 0.2147(3) 0.71426(7) 0.0339(6) Uani d . 1 . .
H H17D 0.7283 0.2854 0.7129 0.051 Uiso calc R 1 . .
H H17E 0.7411 0.1588 0.7311 0.051 Uiso calc R 1 . .
H H17F 0.7599 0.1737 0.6928 0.051 Uiso calc R 1 . .
C C18F 0.83306(11) 0.3199(2) 0.75661(6) 0.0253(5) Uani d . 1 . .
H H18C 0.7962 0.3817 0.7568 0.030 Uiso calc R 1 . .
H H18D 0.8775 0.3630 0.7585 0.030 Uiso calc R 1 . .
C C19F 0.80369(13) 0.3156(2) 0.81538(6) 0.0318(5) Uani d . 1 . .
H H19D 0.7593 0.3542 0.8107 0.048 Uiso calc R 1 . .
H H19E 0.8386 0.3780 0.8193 0.048 Uiso calc R 1 . .
H H19F 0.7995 0.2645 0.8351 0.048 Uiso calc R 1 . .
C C20F 0.88810(12) 0.1709(2) 0.79412(7) 0.0341(6) Uani d . 1 . .
H H20D 0.9244 0.2270 0.8011 0.051 Uiso calc R 1 . .
H H20E 0.9030 0.1271 0.7743 0.051 Uiso calc R 1 . .
H H20F 0.8789 0.1130 0.8120 0.051 Uiso calc R 1 . .
N N1G 0.75577(11) -0.1416(2) 0.66359(5) 0.0264(4) Uani d . 1 . .
N N2G 0.84294(11) -0.26844(19) 0.77420(6) 0.0255(5) Uani d . 1 . .
H H2GB 0.8733 -0.2057 0.7789 0.031 Uiso calc R 1 . .
C C1G 0.73378(13) -0.0364(2) 0.64615(6) 0.0261(5) Uani d . 1 . .
C C2G 0.66948(12) 0.0151(2) 0.65213(6) 0.0291(5) Uani d . 1 . .
H H2GA 0.6382 -0.0241 0.6667 0.035 Uiso calc R 1 . .
C C3G 0.65072(13) 0.1227(3) 0.63715(6) 0.0353(6) Uani d . 1 . .
H H3GA 0.6076 0.1591 0.6421 0.042 Uiso calc R 1 . .
C C4G 0.69555(14) 0.1771(3) 0.61487(7) 0.0420(6) Uani d . 1 . .
H H4GA 0.6828 0.2500 0.6041 0.050 Uiso calc R 1 . .
C C5G 0.75887(14) 0.1248(3) 0.60840(7) 0.0380(6) Uani d . 1 . .
H H5GA 0.7892 0.1624 0.5931 0.046 Uiso calc R 1 . .
C C6G 0.77886(12) 0.0179(2) 0.62392(6) 0.0290(5) Uani d . 1 . .
C C7G 0.84630(12) -0.0437(2) 0.61698(6) 0.0304(5) Uani d . 1 . .
H H7GA 0.8702 -0.0601 0.6381 0.037 Uiso calc R 1 . .
H H7GB 0.8758 0.0107 0.6037 0.037 Uiso calc R 1 . .
C C8G 0.83590(14) -0.1622(2) 0.59839(6) 0.0352(6) Uani d . 1 . .
H H8GA 0.8104 -0.1441 0.5778 0.042 Uiso calc R 1 . .
H H8GB 0.8818 -0.1929 0.5918 0.042 Uiso calc R 1 . .
C C9G 0.79819(15) -0.2637(2) 0.61629(8) 0.0304(6) Uani d . 1 . .
C C10G 0.80278(14) -0.3780(3) 0.60162(7) 0.0375(6) Uani d . 1 . .
H H10C 0.8269 -0.3855 0.5813 0.045 Uiso calc R 1 . .
C C11G 0.77363(14) -0.4813(2) 0.61541(7) 0.0377(6) Uani d . 1 . .
H H11C 0.7772 -0.5573 0.6046 0.045 Uiso calc R 1 . .
C C12G 0.73934(14) -0.4708(3) 0.64528(7) 0.0343(6) Uani d . 1 . .
H H12C 0.7194 -0.5403 0.6552 0.041 Uiso calc R 1 . .
C C13G 0.73412(13) -0.3593(2) 0.66065(7) 0.0302(5) Uani d . 1 . .
H H13C 0.7108 -0.3537 0.6812 0.036 Uiso calc R 1 . .
C C14G 0.76249(14) -0.2538(2) 0.64662(8) 0.0286(6) Uani d . 1 . .
C C15G 0.74368(12) -0.1426(2) 0.69948(6) 0.0263(5) Uani d . 1 . .
H H15E 0.7049 -0.1976 0.7046 0.032 Uiso calc R 1 . .
H H15F 0.7309 -0.0603 0.7069 0.032 Uiso calc R 1 . .
C C16G 0.80829(11) -0.1847(2) 0.71815(6) 0.0235(4) Uani d . 1 . .
H H16C 0.8269 -0.2585 0.7070 0.028 Uiso calc R 1 . .
C C17G 0.86398(12) -0.0872(2) 0.71826(6) 0.0284(5) Uani d . 1 . .
H H17G 0.9069 -0.1213 0.7269 0.043 Uiso calc R 1 . .
H H17H 0.8494 -0.0197 0.7323 0.043 Uiso calc R 1 . .
H H17I 0.8714 -0.0581 0.6956 0.043 Uiso calc R 1 . .
C C18G 0.78581(11) -0.2186(2) 0.75302(6) 0.0244(5) Uani d . 1 . .
H H18E 0.7665 -0.1460 0.7640 0.029 Uiso calc R 1 . .
H H18F 0.7487 -0.2797 0.7516 0.029 Uiso calc R 1 . .
C C19G 0.88225(13) -0.3668(2) 0.75776(7) 0.0337(6) Uani d . 1 . .
H H19G 0.9099 -0.3327 0.7397 0.051 Uiso calc R 1 . .
H H19H 0.8502 -0.4267 0.7488 0.051 Uiso calc R 1 . .
H H19I 0.9127 -0.4057 0.7739 0.051 Uiso calc R 1 . .
C C20G 0.81334(14) -0.3117(3) 0.80586(6) 0.0408(7) Uani d . 1 . .
H H20G 0.8502 -0.3431 0.8200 0.061 Uiso calc R 1 . .
H H20H 0.7800 -0.3761 0.8014 0.061 Uiso calc R 1 . .
H H20I 0.7903 -0.2444 0.8171 0.061 Uiso calc R 1 . .
N N1H 0.49061(10) 0.37169(19) 1.02777(5) 0.0269(4) Uani d . 1 . .
N N2H 0.40102(11) 0.23369(18) 0.91833(5) 0.0243(4) Uani d . 1 . .
H H2HB 0.3701 0.2956 0.9137 0.029 Uiso calc R 1 . .
C C1H 0.51240(12) 0.4799(2) 1.04358(6) 0.0247(5) Uani d . 1 . .
C C2H 0.57518(11) 0.5346(2) 1.03544(6) 0.0263(5) Uani d . 1 . .
H H2HA 0.6063 0.4936 1.0212 0.032 Uiso calc R 1 . .
C C3H 0.59269(13) 0.6468(2) 1.04776(6) 0.0307(5) Uani d . 1 . .
H H3HA 0.6348 0.6838 1.0415 0.037 Uiso calc R 1 . .
C C4H 0.54832(14) 0.7055(2) 1.06947(6) 0.0332(5) Uani d . 1 . .
H H4HA 0.5596 0.7833 1.0779 0.040 Uiso calc R 1 . .
C C5H 0.48754(13) 0.6495(2) 1.07870(6) 0.0329(5) Uani d . 1 . .
H H5HA 0.4581 0.6887 1.0941 0.039 Uiso calc R 1 . .
C C6H 0.46838(12) 0.5377(2) 1.06605(6) 0.0289(5) Uani d . 1 . .
C C7H 0.40374(13) 0.4722(2) 1.07605(7) 0.0338(6) Uani d . 1 . .
H H7HA 0.3769 0.4521 1.0560 0.041 Uiso calc R 1 . .
H H7HB 0.3753 0.5264 1.0900 0.041 Uiso calc R 1 . .
C C8H 0.41876(14) 0.3567(2) 1.09509(7) 0.0356(6) Uani d . 1 . .
H H8HA 0.3744 0.3248 1.1034 0.043 Uiso calc R 1 . .
H H8HB 0.4467 0.3786 1.1147 0.043 Uiso calc R 1 . .
C C9H 0.45548(15) 0.2541(2) 1.07722(8) 0.0304(6) Uani d . 1 . .
C C10H 0.45524(15) 0.1421(3) 1.09310(7) 0.0381(6) Uani d . 1 . .
H H10D 0.4346 0.1365 1.1143 0.046 Uiso calc R 1 . .
C C11H 0.48362(15) 0.0387(3) 1.07943(7) 0.0408(6) Uani d . 1 . .
H H11D 0.4825 -0.0359 1.0911 0.049 Uiso calc R 1 . .
C C12H 0.51347(14) 0.0462(3) 1.04862(8) 0.0360(6) Uani d . 1 . .
H H12D 0.5327 -0.0239 1.0387 0.043 Uiso calc R 1 . .
C C13H 0.51540(13) 0.1555(2) 1.03216(7) 0.0304(6) Uani d . 1 . .
H H13D 0.5362 0.1594 1.0109 0.036 Uiso calc R 1 . .
C C14H 0.48756(14) 0.2608(2) 1.04588(7) 0.0253(6) Uani d . 1 . .
C C15H 0.50098(12) 0.3667(2) 0.99175(6) 0.0259(5) Uani d . 1 . .
H H15G 0.5404 0.3132 0.9867 0.031 Uiso calc R 1 . .
H H15H 0.5120 0.4487 0.9834 0.031 Uiso calc R 1 . .
C C16H 0.43646(11) 0.3190(2) 0.97420(5) 0.0230(4) Uani d . 1 . .
H H16D 0.4199 0.2449 0.9859 0.028 Uiso calc R 1 . .
C C17H 0.37928(13) 0.4145(2) 0.97456(6) 0.0311(5) Uani d . 1 . .
H H17J 0.3368 0.3791 0.9658 0.047 Uiso calc R 1 . .
H H17K 0.3930 0.4835 0.9608 0.047 Uiso calc R 1 . .
H H17L 0.3715 0.4418 0.9973 0.047 Uiso calc R 1 . .
C C18H 0.45769(11) 0.2851(2) 0.93916(6) 0.0249(5) Uani d . 1 . .
H H18G 0.4760 0.3581 0.9280 0.030 Uiso calc R 1 . .
H H18H 0.4954 0.2251 0.9404 0.030 Uiso calc R 1 . .
C C19H 0.36263(13) 0.1349(2) 0.93551(7) 0.0328(5) Uani d . 1 . .
H H19J 0.3954 0.0764 0.9447 0.049 Uiso calc R 1 . .
H H19K 0.3323 0.0940 0.9197 0.049 Uiso calc R 1 . .
H H19L 0.3350 0.1694 0.9535 0.049 Uiso calc R 1 . .
C C20H 0.43019(14) 0.1898(3) 0.88633(6) 0.0410(7) Uani d . 1 . .
H H20J 0.3930 0.1580 0.8724 0.062 Uiso calc R 1 . .
H H20K 0.4638 0.1255 0.8907 0.062 Uiso calc R 1 . .
H H20L 0.4529 0.2570 0.8749 0.062 Uiso calc R 1 . .

loop_
_atom_site_aniso_label
_atom_site_aniso_U_11
_atom_site_aniso_U_22
_atom_site_aniso_U_33
_atom_site_aniso_U_12
_atom_site_aniso_U_13
_atom_site_aniso_U_23
O1A 0.0264(8) 0.0255(9) 0.0511(11) 0.0021(7) 0.0053(8) 0.0026(8)
O2A 0.0243(8) 0.0330(10) 0.0499(11) 0.0059(7) 0.0081(8) 0.0059(9)
O3A 0.0276(8) 0.0313(10) 0.0465(10) -0.0024(7) 0.0093(8) 0.0039(8)
O4A 0.0220(8) 0.0487(12) 0.0379(10) 0.0008(8) 0.0032(7) 0.0018(8)
C1A 0.0234(11) 0.0286(12) 0.0292(12) 0.0029(9) -0.0016(9) 0.0002(10)
C2A 0.0260(11) 0.0226(11) 0.0315(12) -0.0015(9) -0.0006(9) -0.0007(10)
C3A 0.0287(11) 0.0250(12) 0.0269(11) 0.0041(9) 0.0009(9) 0.0000(10)
C4A 0.0250(11) 0.0359(14) 0.0237(11) -0.0005(10) 0.0049(9) -0.0016(10)
O1B 0.0273(8) 0.0257(9) 0.0515(11) -0.0049(7) 0.0031(8) -0.0010(8)
O2B 0.0241(8) 0.0333(10) 0.0474(10) -0.0062(7) 0.0085(8) -0.0049(8)
O3B 0.0274(8) 0.0306(9) 0.0444(10) 0.0003(7) 0.0090(8) -0.0037(8)
O4B 0.0223(8) 0.0465(11) 0.0380(9) -0.0021(8) 0.0020(7) -0.0029(8)
C1B 0.0199(10) 0.0263(12) 0.0299(11) -0.0015(9) -0.0030(9) 0.0005(10)
C2B 0.0254(11) 0.0239(12) 0.0349(12) 0.0003(9) 0.0003(10) -0.0006(10)
C3B 0.0285(11) 0.0237(12) 0.0314(12) -0.0056(9) 0.0043(10) -0.0003(10)
C4B 0.0244(11) 0.0321(13) 0.0232(11) 0.0022(9) 0.0025(9) -0.0017(10)
O1C 0.0267(9) 0.0285(10) 0.0724(14) -0.0056(7) 0.0036(9) -0.0166(10)
O2C 0.0245(8) 0.0290(9) 0.0444(10) -0.0031(7) -0.0001(7) -0.0015(8)
O3C 0.0236(9) 0.0405(11) 0.0723(14) -0.0030(8) 0.0073(9) -0.0183(10)
O4C 0.0245(8) 0.0332(10) 0.0641(13) -0.0037(7) -0.0001(8) 0.0035(9)
C1C 0.0242(11) 0.0219(11) 0.0359(12) 0.0001(9) -0.0075(9) 0.0030(10)
C2C 0.0293(11) 0.0239(12) 0.0350(13) -0.0026(10) -0.0073(10) -0.0005(10)
C3C 0.0308(12) 0.0253(12) 0.0370(13) -0.0035(10) -0.0091(10) -0.0026(10)
C4C 0.0208(11) 0.0259(12) 0.0462(15) 0.0011(9) -0.0085(10) 0.0028(11)
O1D 0.0253(8) 0.0376(11) 0.0709(14) 0.0037(8) 0.0037(9) 0.0152(10)
O2D 0.0228(8) 0.0337(10) 0.0760(14) 0.0026(7) -0.0012(9) -0.0054(10)
O3D 0.0252(9) 0.0327(11) 0.0710(14) 0.0042(8) 0.0023(9) 0.0125(10)
O4D 0.0242(8) 0.0327(10) 0.0484(11) 0.0015(7) -0.0024(8) 0.0007(8)
C1D 0.0219(11) 0.0301(13) 0.0502(15) -0.0006(10) -0.0084(11) -0.0060(12)
C2D 0.0264(11) 0.0276(13) 0.0424(14) 0.0068(10) -0.0098(10) -0.0009(11)
C3D 0.0307(12) 0.0289(13) 0.0346(13) -0.0013(10) -0.0061(10) 0.0006(11)
C4D 0.0263(12) 0.0247(12) 0.0382(13) 0.0002(9) -0.0055(10) -0.0046(11)
N1E 0.0204(9) 0.0335(11) 0.0268(9) -0.0042(8) -0.0018(8) 0.0008(8)
N2E 0.0196(10) 0.0216(11) 0.0322(12) 0.0011(7) 0.0000(9) 0.0015(8)
C1E 0.0226(12) 0.0321(14) 0.0296(14) -0.0005(9) 0.0041(11) -0.0071(10)
C2E 0.0282(12) 0.0327(14) 0.0384(13) -0.0020(10) 0.0061(10) -0.0022(11)
C3E 0.0414(15) 0.0305(14) 0.0600(18) -0.0016(12) 0.0175(14) -0.0001(13)
C4E 0.0321(14) 0.0368(15) 0.083(2) -0.0147(12) 0.0217(15) -0.0220(16)
C5E 0.0238(12) 0.0530(18) 0.0596(18) -0.0012(12) 0.0018(12) -0.0288(15)
C6E 0.0195(13) 0.0514(19) 0.0363(16) 0.0011(10) 0.0028(12) -0.0146(12)
C7E 0.0246(12) 0.083(2) 0.0296(13) 0.0070(13) -0.0057(10) -0.0100(14)
C8E 0.0366(14) 0.078(2) 0.0284(13) 0.0195(14) -0.0051(11) 0.0016(14)
C9E 0.0290(12) 0.0480(16) 0.0282(12) -0.0004(11) 0.0073(10) 0.0130(11)
C10E 0.0319(13) 0.0404(15) 0.0568(17) 0.0069(12) 0.0155(13) 0.0199(14)
C11E 0.0326(14) 0.0306(14) 0.088(2) -0.0045(12) 0.0231(15) -0.0005(16)
C12E 0.0338(13) 0.0391(16) 0.069(2) -0.0121(12) 0.0109(14) -0.0151(14)
C13E 0.0255(12) 0.0413(15) 0.0431(14) -0.0072(10) 0.0027(10) -0.0027(12)
C14E 0.0257(11) 0.0324(13) 0.0291(12) -0.0035(10) 0.0065(9) 0.0062(10)
C15E 0.0220(11) 0.0317(13) 0.0287(11) -0.0034(9) -0.0039(9) 0.0039(10)
C16E 0.0228(13) 0.0286(14) 0.0329(15) 0.0006(9) -0.0056(11) -0.0008(10)
C17E 0.0258(13) 0.0383(14) 0.0447(16) 0.0067(11) -0.0094(11) 0.0011(13)
C18E 0.0228(10) 0.0242(11) 0.0334(12) -0.0002(9) -0.0001(10) 0.0019(10)
C19E 0.0301(12) 0.0309(14) 0.0462(15) -0.0039(11) -0.0099(11) -0.0027(12)
C20E 0.0286(12) 0.0362(14) 0.0313(12) 0.0050(10) 0.0002(10) 0.0054(11)
N1F 0.0175(8) 0.0324(11) 0.0261(9) 0.0002(8) -0.0006(7) -0.0015(8)
N2F 0.0185(10) 0.0221(11) 0.0314(12) -0.0036(7) -0.0014(9) -0.0020(8)
C1F 0.0214(10) 0.0295(12) 0.0253(11) 0.0016(9) 0.0057(9) -0.0057(9)
C2F 0.0257(11) 0.0364(14) 0.0329(12) 0.0013(10) 0.0035(10) 0.0006(11)
C3F 0.0336(13) 0.0338(14) 0.0503(15) 0.0059(11) 0.0109(12) 0.0055(12)
C4F 0.0322(14) 0.0311(14) 0.0660(19) -0.0030(12) 0.0179(13) -0.0052(14)
C5F 0.0234(11) 0.0376(14) 0.0486(15) -0.0035(10) 0.0107(11) -0.0170(12)
C6F 0.0226(10) 0.0391(14) 0.0289(11) -0.0005(10) 0.0057(9) -0.0074(11)
C7F 0.0297(12) 0.0585(18) 0.0333(13) -0.0083(12) -0.0058(10) -0.0035(12)
C8F 0.0274(12) 0.0620(18) 0.0292(12) -0.0051(12) -0.0050(10) 0.0106(12)
C9F 0.0223(13) 0.0397(15) 0.0323(15) -0.0026(10) 0.0002(11) 0.0115(11)
C10F 0.0224(11) 0.0425(15) 0.0549(16) -0.0018(11) -0.0008(11) 0.0195(13)
C11F 0.0302(13) 0.0257(13) 0.074(2) 0.0031(10) 0.0089(13) 0.0070(13)
C12F 0.0316(13) 0.0329(14) 0.0539(17) -0.0013(11) 0.0083(12) -0.0014(13)
C13F 0.0263(11) 0.0306(13) 0.0368(13) -0.0019(10) 0.0015(10) 0.0011(11)
C14F 0.0214(12) 0.0316(14) 0.0241(13) -0.0044(9) 0.0027(10) 0.0059(9)
C15F 0.0205(10) 0.0303(12) 0.0293(11) 0.0019(9) -0.0006(9) -0.0008(10)
C16F 0.0205(12) 0.0222(13) 0.0317(15) -0.0012(8) 0.0004(11) 0.0001(9)
C17F 0.0249(12) 0.0359(14) 0.0408(15) -0.0072(11) -0.0031(10) -0.0003(13)
C18F 0.0228(10) 0.0184(11) 0.0347(12) -0.0014(8) 0.0013(9) 0.0016(10)
C19F 0.0285(12) 0.0348(14) 0.0322(12) -0.0042(10) 0.0030(10) -0.0069(11)
C20F 0.0274(11) 0.0316(14) 0.0433(14) 0.0022(10) -0.0058(11) 0.0011(11)
N1G 0.0293(10) 0.0263(11) 0.0237(10) 0.0004(8) 0.0006(8) 0.0018(8)
N2G 0.0233(10) 0.0254(10) 0.0279(11) -0.0062(8) -0.0036(9) 0.0036(9)
C1G 0.0293(12) 0.0257(13) 0.0234(11) -0.0037(10) -0.0045(10) -0.0001(10)
C2G 0.0257(11) 0.0343(13) 0.0272(11) -0.0063(10) -0.0020(9) 0.0016(10)
C3G 0.0286(11) 0.0430(15) 0.0345(13) 0.0049(11) -0.0045(10) 0.0035(11)
C4G 0.0444(14) 0.0381(15) 0.0435(14) 0.0039(12) -0.0038(12) 0.0150(12)
C5G 0.0371(13) 0.0410(15) 0.0358(13) -0.0041(11) 0.0052(11) 0.0111(11)
C6G 0.0293(11) 0.0305(13) 0.0272(11) -0.0065(10) -0.0011(9) -0.0013(10)
C7G 0.0291(11) 0.0332(13) 0.0289(12) -0.0067(10) 0.0031(10) 0.0050(10)
C8G 0.0386(13) 0.0355(14) 0.0315(12) -0.0062(11) 0.0088(11) -0.0019(11)
C9G 0.0287(13) 0.0304(14) 0.0321(14) -0.0014(10) -0.0019(12) 0.0010(10)
C10G 0.0365(13) 0.0394(15) 0.0365(13) 0.0008(11) -0.0003(11) -0.0068(12)
C11G 0.0368(13) 0.0311(14) 0.0451(15) 0.0014(11) -0.0083(12) -0.0098(12)
C12G 0.0304(13) 0.0283(14) 0.0441(15) -0.0061(10) -0.0101(12) 0.0066(12)
C13G 0.0241(11) 0.0326(13) 0.0339(13) -0.0035(10) -0.0020(10) 0.0046(11)
C14G 0.0232(14) 0.0323(15) 0.0303(15) -0.0031(9) -0.0047(11) 0.0040(10)
C15G 0.0263(11) 0.0278(12) 0.0249(11) 0.0016(9) -0.0002(9) 0.0028(9)
C16G 0.0222(10) 0.0221(11) 0.0262(11) -0.0009(9) 0.0015(9) 0.0001(9)
C17G 0.0285(11) 0.0251(12) 0.0314(12) -0.0041(9) -0.0008(10) 0.0060(10)
C18G 0.0197(10) 0.0285(12) 0.0251(11) 0.0007(10) -0.0007(9) 0.0014(10)
C19G 0.0357(13) 0.0215(12) 0.0439(14) 0.0018(10) -0.0109(11) 0.0007(11)
C20G 0.0375(14) 0.0577(19) 0.0271(12) -0.0180(13) -0.0049(11) 0.0136(13)
N1H 0.0280(10) 0.0287(11) 0.0240(10) -0.0024(8) 0.0014(8) 0.0000(8)
N2H 0.0245(10) 0.0238(10) 0.0245(11) 0.0056(8) -0.0010(8) -0.0026(8)
C1H 0.0251(12) 0.0262(13) 0.0230(11) 0.0027(9) -0.0028(9) 0.0044(10)
C2H 0.0221(10) 0.0341(13) 0.0226(10) 0.0008(9) -0.0041(9) 0.0041(9)
C3H 0.0321(11) 0.0316(13) 0.0283(11) -0.0064(10) -0.0078(9) 0.0083(10)
C4H 0.0434(13) 0.0216(11) 0.0346(12) -0.0019(10) -0.0086(11) 0.0052(10)
C5H 0.0370(13) 0.0299(13) 0.0318(12) 0.0081(10) -0.0019(10) -0.0027(10)
C6H 0.0259(11) 0.0312(13) 0.0295(12) 0.0037(10) -0.0022(9) 0.0033(10)
C7H 0.0289(12) 0.0372(14) 0.0354(13) 0.0024(10) 0.0061(10) -0.0061(11)
C8H 0.0382(13) 0.0358(14) 0.0329(13) -0.0092(11) 0.0097(11) -0.0022(11)
C9H 0.0294(13) 0.0331(15) 0.0286(14) -0.0081(10) 0.0017(11) -0.0025(10)
C10H 0.0427(14) 0.0404(15) 0.0313(13) -0.0078(12) 0.0050(12) 0.0025(11)
C11H 0.0484(16) 0.0316(14) 0.0424(15) -0.0027(12) -0.0026(12) 0.0095(12)
C12H 0.0329(14) 0.0315(14) 0.0435(16) 0.0053(11) 0.0016(12) -0.0005(12)
C13H 0.0287(12) 0.0329(13) 0.0296(12) -0.0006(10) -0.0005(10) 0.0003(11)
C14H 0.0234(13) 0.0251(13) 0.0274(14) -0.0032(9) -0.0017(11) -0.0019(9)
C15H 0.0254(10) 0.0258(12) 0.0265(11) -0.0034(9) 0.0009(9) 0.0011(10)
C16H 0.0230(10) 0.0211(11) 0.0249(11) -0.0005(8) 0.0012(9) -0.0008(9)
C17H 0.0287(12) 0.0298(13) 0.0349(13) 0.0062(10) -0.0017(10) -0.0074(11)
C18H 0.0164(10) 0.0292(12) 0.0292(12) 0.0007(9) 0.0018(9) -0.0011(11)
C19H 0.0365(12) 0.0188(11) 0.0432(14) -0.0034(10) -0.0092(11) 0.0002(11)
C20H 0.0351(13) 0.061(2) 0.0275(12) 0.0180(13) -0.0043(11) -0.0120(13)

loop_
_atom_type_symbol
_atom_type_description
_atom_type_scat_dispersion_real
_atom_type_scat_dispersion_imag
_atom_type_scat_source
C C 0.0181 0.0091 'International Tables Vol C Tables 4.2.6.8 and 6.1.1.4'
H H 0.0000 0.0000 'International Tables Vol C Tables 4.2.6.8 and 6.1.1.4'
N N 0.0311 0.0180 'International Tables Vol C Tables 4.2.6.8 and 6.1.1.4'
O O 0.0492 0.0322 'International Tables Vol C Tables 4.2.6.8 and 6.1.1.4'

loop_
_geom_angle_atom_site_label_1
_geom_angle_atom_site_label_2
_geom_angle_atom_site_label_3
_geom_angle_site_symmetry_1
_geom_angle_site_symmetry_3
_geom_angle
_geom_angle_publ_flag
C4A O3A H3A . . 109.5 ?
O2A C1A O1A . . 123.8(2) ?
O2A C1A C2A . . 116.1(2) ?
O1A C1A C2A . . 120.0(2) ?
C3A C2A C1A . . 129.7(2) ?
C3A C2A H2AA . . 115.2 ?
C1A C2A H2AA . . 115.2 ?
C2A C3A C4A . . 130.0(2) ?
C2A C3A H3AA . . 115.0 ?
C4A C3A H3AA . . 115.0 ?
O4A C4A O3A . . 122.1(2) ?
O4A C4A C3A . . 118.6(2) ?
O3A C4A C3A . . 119.3(2) ?
C4B O3B H3B . . 109.5 ?
O2B C1B O1B . . 123.3(2) ?
O2B C1B C2B . . 116.8(2) ?
O1B C1B C2B . . 120.0(2) ?
C3B C2B C1B . . 129.6(2) ?
C3B C2B H2BA . . 115.2 ?
C1B C2B H2BA . . 115.2 ?
C2B C3B C4B . . 130.3(2) ?
C2B C3B H3BA . . 114.8 ?
C4B C3B H3BA . . 114.8 ?
O4B C4B O3B . . 121.9(2) ?
O4B C4B C3B . . 118.5(2) ?
O3B C4B C3B . . 119.7(2) ?
C4C O3C H3C . . 109.5 ?
O2C C1C O1C . . 123.3(2) ?
O2C C1C C2C . . 117.1(2) ?
O1C C1C C2C . . 119.7(2) ?
C3C C2C C1C . . 129.9(2) ?
C3C C2C H2CA . . 115.1 ?
C1C C2C H2CA . . 115.1 ?
C2C C3C C4C . . 131.2(2) ?
C2C C3C H3CA . . 114.4 ?
C4C C3C H3CA . . 114.4 ?
O4C C4C O3C . . 121.9(2) ?
O4C C4C C3C . . 118.3(2) ?
O3C C4C C3C . . 119.8(2) ?
C4D O3D H3D . . 109.5 ?
O2D C1D O1D . . 121.8(3) ?
O2D C1D C2D . . 118.4(2) ?
O1D C1D C2D . . 119.8(2) ?
C3D C2D C1D . . 131.3(2) ?
C3D C2D H2DA . . 114.4 ?
C1D C2D H2DA . . 114.4 ?
C2D C3D C4D . . 129.7(2) ?
C2D C3D H3DA . . 115.1 ?
C4D C3D H3DA . . 115.1 ?
O4D C4D O3D . . 122.8(2) ?
O4D C4D C3D . . 117.0(2) ?
O3D C4D C3D . . 120.2(2) ?
C14E N1E C1E . . 117.2(2) ?
C14E N1E C15E . . 118.7(2) ?
C1E N1E C15E . . 116.2(2) ?
C20E N2E C19E . . 110.8(2) ?
C20E N2E C18E . . 109.06(18) ?
C19E N2E C18E . . 112.6(2) ?
C20E N2E H2EB . . 108.1 ?
C19E N2E H2EB . . 108.1 ?
C18E N2E H2EB . . 108.1 ?
C2E C1E C6E . . 120.9(3) ?
C2E C1E N1E . . 122.1(2) ?
C6E C1E N1E . . 117.0(3) ?
C1E C2E C3E . . 119.6(3) ?
C1E C2E H2EA . . 120.2 ?
C3E C2E H2EA . . 120.2 ?
C4E C3E C2E . . 120.1(3) ?
C4E C3E H3EA . . 120.0 ?
C2E C3E H3EA . . 120.0 ?
C3E C4E C5E . . 120.1(3) ?
C3E C4E H4EA . . 119.9 ?
C5E C4E H4EA . . 119.9 ?
C4E C5E C6E . . 121.4(3) ?
C4E C5E H5EA . . 119.3 ?
C6E C5E H5EA . . 119.3 ?
C5E C6E C1E . . 117.9(3) ?
C5E C6E C7E . . 123.0(3) ?
C1E C6E C7E . . 119.1(3) ?
C6E C7E C8E . . 113.3(2) ?
C6E C7E H7EA . . 108.9 ?
C8E C7E H7EA . . 108.9 ?
C6E C7E H7EB . . 108.9 ?
C8E C7E H7EB . . 108.9 ?
H7EA C7E H7EB . . 107.7 ?
C7E C8E C9E . . 118.9(2) ?
C7E C8E H8EA . . 107.6 ?
C9E C8E H8EA . . 107.6 ?
C7E C8E H8EB . . 107.6 ?
C9E C8E H8EB . . 107.6 ?
H8EA C8E H8EB . . 107.0 ?
C10E C9E C14E . . 118.3(3) ?
C10E C9E C8E . . 115.8(3) ?
C14E C9E C8E . . 125.9(3) ?
C11E C10E C9E . . 122.5(3) ?
C11E C10E H10A . . 118.8 ?
C9E C10E H10A . . 118.8 ?
C12E C11E C10E . . 119.1(3) ?
C12E C11E H11A . . 120.5 ?
C10E C11E H11A . . 120.5 ?
C11E C12E C13E . . 120.2(3) ?
C11E C12E H12A . . 119.9 ?
C13E C12E H12A . . 119.9 ?
C12E C13E C14E . . 121.2(3) ?
C12E C13E H13A . . 119.4 ?
C14E C13E H13A . . 119.4 ?
C13E C14E C9E . . 118.7(3) ?
C13E C14E N1E . . 119.8(2) ?
C9E C14E N1E . . 121.4(2) ?
N1E C15E C16E . . 111.4(2) ?
N1E C15E H15A . . 109.4 ?
C16E C15E H15A . . 109.4 ?
N1E C15E H15B . . 109.4 ?
C16E C15E H15B . . 109.4 ?
H15A C15E H15B . . 108.0 ?
C15E C16E C18E . . 109.2(2) ?
C15E C16E C17E . . 109.8(2) ?
C18E C16E C17E . . 110.6(2) ?
C15E C16E H16A . . 109.1 ?
C18E C16E H16A . . 109.1 ?
C17E C16E H16A . . 109.1 ?
C16E C17E H17A . . 109.5 ?
C16E C17E H17B . . 109.5 ?
H17A C17E H17B . . 109.5 ?
C16E C17E H17C . . 109.5 ?
H17A C17E H17C . . 109.5 ?
H17B C17E H17C . . 109.5 ?
N2E C18E C16E . . 115.77(19) ?
N2E C18E H18A . . 108.3 ?
C16E C18E H18A . . 108.3 ?
N2E C18E H18B . . 108.3 ?
C16E C18E H18B . . 108.3 ?
H18A C18E H18B . . 107.4 ?
N2E C19E H19A . . 109.5 ?
N2E C19E H19B . . 109.5 ?
H19A C19E H19B . . 109.5 ?
N2E C19E H19C . . 109.5 ?
H19A C19E H19C . . 109.5 ?
H19B C19E H19C . . 109.5 ?
N2E C20E H20A . . 109.5 ?
N2E C20E H20B . . 109.5 ?
H20A C20E H20B . . 109.5 ?
N2E C20E H20C . . 109.5 ?
H20A C20E H20C . . 109.5 ?
H20B C20E H20C . . 109.5 ?
C14F N1F C1F . . 117.79(19) ?
C14F N1F C15F . . 116.4(2) ?
C1F N1F C15F . . 117.94(19) ?
C20F N2F C19F . . 110.8(2) ?
C20F N2F C18F . . 111.8(2) ?
C19F N2F C18F . . 109.14(18) ?
C20F N2F H2FB . . 108.3 ?
C19F N2F H2FB . . 108.3 ?
C18F N2F H2FB . . 108.3 ?
C2F C1F C6F . . 119.0(2) ?
C2F C1F N1F . . 119.6(2) ?
C6F C1F N1F . . 121.3(2) ?
C3F C2F C1F . . 121.5(2) ?
C3F C2F H2FA . . 119.3 ?
C1F C2F H2FA . . 119.3 ?
C4F C3F C2F . . 119.7(3) ?
C4F C3F H3FA . . 120.2 ?
C2F C3F H3FA . . 120.2 ?
C5F C4F C3F . . 118.8(3) ?
C5F C4F H4FA . . 120.6 ?
C3F C4F H4FA . . 120.6 ?
C4F C5F C6F . . 123.4(3) ?
C4F C5F H5FA . . 118.3 ?
C6F C5F H5FA . . 118.3 ?
C5F C6F C1F . . 117.5(2) ?
C5F C6F C7F . . 116.2(2) ?
C1F C6F C7F . . 126.2(2) ?
C8F C7F C6F . . 118.5(2) ?
C8F C7F H7FA . . 107.7 ?
C6F C7F H7FA . . 107.7 ?
C8F C7F H7FB . . 107.7 ?
C6F C7F H7FB . . 107.7 ?
H7FA C7F H7FB . . 107.1 ?
C9F C8F C7F . . 111.6(2) ?
C9F C8F H8FA . . 109.3 ?
C7F C8F H8FA . . 109.3 ?
C9F C8F H8FB . . 109.3 ?
C7F C8F H8FB . . 109.3 ?
H8FA C8F H8FB . . 108.0 ?
C14F C9F C10F . . 118.5(3) ?
C14F C9F C8F . . 118.9(2) ?
C10F C9F C8F . . 122.6(3) ?
C11F C10F C9F . . 121.5(3) ?
C11F C10F H10B . . 119.3 ?
C9F C10F H10B . . 119.3 ?
C12F C11F C10F . . 119.5(3) ?
C12F C11F H11B . . 120.3 ?
C10F C11F H11B . . 120.3 ?
C13F C12F C11F . . 119.7(3) ?
C13F C12F H12B . . 120.2 ?
C11F C12F H12B . . 120.2 ?
C12F C13F C14F . . 121.3(3) ?
C12F C13F H13B . . 119.3 ?
C14F C13F H13B . . 119.3 ?
C13F C14F C9F . . 119.5(3) ?
C13F C14F N1F . . 122.6(2) ?
C9F C14F N1F . . 117.9(2) ?
N1F C15F C16F . . 110.8(2) ?
N1F C15F H15C . . 109.5 ?
C16F C15F H15C . . 109.5 ?
N1F C15F H15D . . 109.5 ?
C16F C15F H15D . . 109.5 ?
H15C C15F H15D . . 108.1 ?
C18F C16F C17F . . 112.4(2) ?
C18F C16F C15F . . 108.10(19) ?
C17F C16F C15F . . 109.1(2) ?
C18F C16F H16B . . 109.1 ?
C17F C16F H16B . . 109.1 ?
C15F C16F H16B . . 109.1 ?
C16F C17F H17D . . 109.5 ?
C16F C17F H17E . . 109.5 ?
H17D C17F H17E . . 109.5 ?
C16F C17F H17F . . 109.5 ?
H17D C17F H17F . . 109.5 ?
H17E C17F H17F . . 109.5 ?
C16F C18F N2F . . 115.35(19) ?
C16F C18F H18C . . 108.4 ?
N2F C18F H18C . . 108.4 ?
C16F C18F H18D . . 108.4 ?
N2F C18F H18D . . 108.4 ?
H18C C18F H18D . . 107.5 ?
N2F C19F H19D . . 109.5 ?
N2F C19F H19E . . 109.5 ?
H19D C19F H19E . . 109.5 ?
N2F C19F H19F . . 109.5 ?
H19D C19F H19F . . 109.5 ?
H19E C19F H19F . . 109.5 ?
N2F C20F H20D . . 109.5 ?
N2F C20F H20E . . 109.5 ?
H20D C20F H20E . . 109.5 ?
N2F C20F H20F . . 109.5 ?
H20D C20F H20F . . 109.5 ?
H20E C20F H20F . . 109.5 ?
C14G N1G C1G . . 120.0(2) ?
C14G N1G C15G . . 118.9(2) ?
C1G N1G C15G . . 116.5(2) ?
C20G N2G C19G . . 110.5(2) ?
C20G N2G C18G . . 108.8(2) ?
C19G N2G C18G . . 113.1(2) ?
C20G N2G H2GB . . 108.1 ?
C19G N2G H2GB . . 108.1 ?
C18G N2G H2GB . . 108.1 ?
C6G C1G C2G . . 120.0(2) ?
C6G C1G N1G . . 118.8(2) ?
C2G C1G N1G . . 121.1(2) ?
C3G C2G C1G . . 120.8(2) ?
C3G C2G H2GA . . 119.6 ?
C1G C2G H2GA . . 119.6 ?
C2G C3G C4G . . 119.3(2) ?
C2G C3G H3GA . . 120.3 ?
C4G C3G H3GA . . 120.3 ?
C5G C4G C3G . . 120.0(3) ?
C5G C4G H4GA . . 120.0 ?
C3G C4G H4GA . . 120.0 ?
C4G C5G C6G . . 121.1(2) ?
C4G C5G H5GA . . 119.4 ?
C6G C5G H5GA . . 119.4 ?
C1G C6G C5G . . 118.8(2) ?
C1G C6G C7G . . 118.3(2) ?
C5G C6G C7G . . 122.9(2) ?
C6G C7G C8G . . 111.4(2) ?
C6G C7G H7GA . . 109.3 ?
C8G C7G H7GA . . 109.3 ?
C6G C7G H7GB . . 109.3 ?
C8G C7G H7GB . . 109.3 ?
H7GA C7G H7GB . . 108.0 ?
C9G C8G C7G . . 117.6(2) ?
C9G C8G H8GA . . 107.9 ?
C7G C8G H8GA . . 107.9 ?
C9G C8G H8GB . . 107.9 ?
C7G C8G H8GB . . 107.9 ?
H8GA C8G H8GB . . 107.2 ?
C10G C9G C14G . . 118.0(3) ?
C10G C9G C8G . . 115.7(3) ?
C14G C9G C8G . . 126.3(2) ?
C11G C10G C9G . . 123.1(3) ?
C11G C10G H10C . . 118.5 ?
C9G C10G H10C . . 118.5 ?
C12G C11G C10G . . 118.5(3) ?
C12G C11G H11C . . 120.7 ?
C10G C11G H11C . . 120.7 ?
C11G C12G C13G . . 120.1(3) ?
C11G C12G H12C . . 120.0 ?
C13G C12G H12C . . 120.0 ?
C12G C13G C14G . . 121.9(3) ?
C12G C13G H13C . . 119.1 ?
C14G C13G H13C . . 119.1 ?
C13G C14G C9G . . 118.5(2) ?
C13G C14G N1G . . 119.4(3) ?
C9G C14G N1G . . 122.0(2) ?
N1G C15G C16G . . 110.87(19) ?
N1G C15G H15E . . 109.5 ?
C16G C15G H15E . . 109.5 ?
N1G C15G H15F . . 109.5 ?
C16G C15G H15F . . 109.5 ?
H15E C15G H15F . . 108.1 ?
C18G C16G C17G . . 112.0(2) ?
C18G C16G C15G . . 107.13(18) ?
C17G C16G C15G . . 111.55(19) ?
C18G C16G H16C . . 108.7 ?
C17G C16G H16C . . 108.7 ?
C15G C16G H16C . . 108.7 ?
C16G C17G H17G . . 109.5 ?
C16G C17G H17H . . 109.5 ?
H17G C17G H17H . . 109.5 ?
C16G C17G H17I . . 109.5 ?
H17G C17G H17I . . 109.5 ?
H17H C17G H17I . . 109.5 ?
N2G C18G C16G . . 113.87(19) ?
N2G C18G H18E . . 108.8 ?
C16G C18G H18E . . 108.8 ?
N2G C18G H18F . . 108.8 ?
C16G C18G H18F . . 108.8 ?
H18E C18G H18F . . 107.7 ?
N2G C19G H19G . . 109.5 ?
N2G C19G H19H . . 109.5 ?
H19G C19G H19H . . 109.5 ?
N2G C19G H19I . . 109.5 ?
H19G C19G H19I . . 109.5 ?
H19H C19G H19I . . 109.5 ?
N2G C20G H20G . . 109.5 ?
N2G C20G H20H . . 109.5 ?
H20G C20G H20H . . 109.5 ?
N2G C20G H20I . . 109.5 ?
H20G C20G H20I . . 109.5 ?
H20H C20G H20I . . 109.5 ?
C1H N1H C14H . . 120.3(2) ?
C1H N1H C15H . . 115.8(2) ?
C14H N1H C15H . . 118.7(2) ?
C20H N2H C19H . . 110.8(2) ?
C20H N2H C18H . . 109.3(2) ?
C19H N2H C18H . . 112.5(2) ?
C20H N2H H2HB . . 108.0 ?
C19H N2H H2HB . . 108.0 ?
C18H N2H H2HB . . 108.0 ?
C2H C1H C6H . . 119.1(2) ?
C2H C1H N1H . . 121.2(2) ?
C6H C1H N1H . . 119.6(2) ?
C3H C2H C1H . . 121.2(2) ?
C3H C2H H2HA . . 119.4 ?
C1H C2H H2HA . . 119.4 ?
C2H C3H C4H . . 119.6(2) ?
C2H C3H H3HA . . 120.2 ?
C4H C3H H3HA . . 120.2 ?
C5H C4H C3H . . 119.4(2) ?
C5H C4H H4HA . . 120.3 ?
C3H C4H H4HA . . 120.3 ?
C4H C5H C6H . . 121.8(2) ?
C4H C5H H5HA . . 119.1 ?
C6H C5H H5HA . . 119.1 ?
C5H C6H C1H . . 118.7(2) ?
C5H C6H C7H . . 123.6(2) ?
C1H C6H C7H . . 117.6(2) ?
C6H C7H C8H . . 112.3(2) ?
C6H C7H H7HA . . 109.1 ?
C8H C7H H7HA . . 109.1 ?
C6H C7H H7HB . . 109.1 ?
C8H C7H H7HB . . 109.1 ?
H7HA C7H H7HB . . 107.9 ?
C7H C8H C9H . . 118.4(2) ?
C7H C8H H8HA . . 107.7 ?
C9H C8H H8HA . . 107.7 ?
C7H C8H H8HB . . 107.7 ?
C9H C8H H8HB . . 107.7 ?
H8HA C8H H8HB . . 107.1 ?
C10H C9H C14H . . 117.4(3) ?
C10H C9H C8H . . 116.2(3) ?
C14H C9H C8H . . 126.4(2) ?
C11H C10H C9H . . 123.2(3) ?
C11H C10H H10D . . 118.4 ?
C9H C10H H10D . . 118.4 ?
C12H C11H C10H . . 118.7(3) ?
C12H C11H H11D . . 120.7 ?
C10H C11H H11D . . 120.7 ?
C11H C12H C13H . . 120.0(3) ?
C11H C12H H12D . . 120.0 ?
C13H C12H H12D . . 120.0 ?
C12H C13H C14H . . 121.8(3) ?
C12H C13H H13D . . 119.1 ?
C14H C13H H13D . . 119.1 ?
C13H C14H C9H . . 118.8(2) ?
C13H C14H N1H . . 119.6(3) ?
C9H C14H N1H . . 121.5(2) ?
N1H C15H C16H . . 111.01(18) ?
N1H C15H H15G . . 109.4 ?
C16H C15H H15G . . 109.4 ?
N1H C15H H15H . . 109.4 ?
C16H C15H H15H . . 109.4 ?
H15G C15H H15H . . 108.0 ?
C18H C16H C17H . . 112.0(2) ?
C18H C16H C15H . . 107.05(18) ?
C17H C16H C15H . . 110.61(19) ?
C18H C16H H16D . . 109.0 ?
C17H C16H H16D . . 109.0 ?
C15H C16H H16D . . 109.0 ?
C16H C17H H17J . . 109.5 ?
C16H C17H H17K . . 109.5 ?
H17J C17H H17K . . 109.5 ?
C16H C17H H17L . . 109.5 ?
H17J C17H H17L . . 109.5 ?
H17K C17H H17L . . 109.5 ?
N2H C18H C16H . . 114.64(18) ?
N2H C18H H18G . . 108.6 ?
C16H C18H H18G . . 108.6 ?
N2H C18H H18H . . 108.6 ?
C16H C18H H18H . . 108.6 ?
H18G C18H H18H . . 107.6 ?
N2H C19H H19J . . 109.5 ?
N2H C19H H19K . . 109.5 ?
H19J C19H H19K . . 109.5 ?
N2H C19H H19L . . 109.5 ?
H19J C19H H19L . . 109.5 ?
H19K C19H H19L . . 109.5 ?
N2H C20H H20J . . 109.5 ?
N2H C20H H20K . . 109.5 ?
H20J C20H H20K . . 109.5 ?
N2H C20H H20L . . 109.5 ?
H20J C20H H20L . . 109.5 ?
H20K C20H H20L . . 109.5 ?

loop_
_geom_bond_atom_site_label_1
_geom_bond_atom_site_label_2
_geom_bond_site_symmetry_2
_geom_bond_distance
_geom_bond_publ_flag
O1A C1A . 1.260(3) ?
O2A C1A . 1.246(3) ?
O3A C4A . 1.308(3) ?
O3A H3A . 0.8400 ?
O4A C4A . 1.219(3) ?
C1A C2A . 1.506(3) ?
C2A C3A . 1.330(3) ?
C2A H2AA . 0.9500 ?
C3A C4A . 1.501(3) ?
C3A H3AA . 0.9500 ?
O1B C1B . 1.280(3) ?
O2B C1B . 1.241(3) ?
O3B C4B . 1.299(3) ?
O3B H3B . 0.8400 ?
O4B C4B . 1.224(3) ?
C1B C2B . 1.497(3) ?
C2B C3B . 1.331(3) ?
C2B H2BA . 0.9500 ?
C3B C4B . 1.500(3) ?
C3B H3BA . 0.9500 ?
O1C C1C . 1.270(3) ?
O2C C1C . 1.238(3) ?
O3C C4C . 1.296(3) ?
O3C H3C . 0.8400 ?
O4C C4C . 1.226(3) ?
C1C C2C . 1.509(3) ?
C2C C3C . 1.325(3) ?
C2C H2CA . 0.9500 ?
C3C C4C . 1.498(4) ?
C3C H3CA . 0.9500 ?
O1D C1D . 1.302(3) ?
O2D C1D . 1.226(3) ?
O3D C4D . 1.272(3) ?
O3D H3D . 0.8400 ?
O4D C4D . 1.242(3) ?
C1D C2D . 1.490(4) ?
C2D C3D . 1.331(3) ?
C2D H2DA . 0.9500 ?
C3D C4D . 1.499(3) ?
C3D H3DA . 0.9500 ?
N1E C14E . 1.421(3) ?
N1E C1E . 1.436(3) ?
N1E C15E . 1.468(3) ?
N2E C20E . 1.484(3) ?
N2E C19E . 1.488(3) ?
N2E C18E . 1.510(3) ?
N2E H2EB . 0.9300 ?
C1E C2E . 1.390(4) ?
C1E C6E . 1.402(4) ?
C2E C3E . 1.393(4) ?
C2E H2EA . 0.9500 ?
C3E C4E . 1.377(5) ?
C3E H3EA . 0.9500 ?
C4E C5E . 1.380(5) ?
C4E H4EA . 0.9500 ?
C5E C6E . 1.394(4) ?
C5E H5EA . 0.9500 ?
C6E C7E . 1.490(5) ?
C7E C8E . 1.509(5) ?
C7E H7EA . 0.9900 ?
C7E H7EB . 0.9900 ?
C8E C9E . 1.529(4) ?
C8E H8EA . 0.9900 ?
C8E H8EB . 0.9900 ?
C9E C10E . 1.395(4) ?
C9E C14E . 1.406(4) ?
C10E C11E . 1.382(5) ?
C10E H10A . 0.9500 ?
C11E C12E . 1.372(5) ?
C11E H11A . 0.9500 ?
C12E C13E . 1.386(4) ?
C12E H12A . 0.9500 ?
C13E C14E . 1.404(4) ?
C13E H13A . 0.9500 ?
C15E C16E . 1.514(4) ?
C15E H15A . 0.9900 ?
C15E H15B . 0.9900 ?
C16E C18E . 1.525(4) ?
C16E C17E . 1.531(4) ?
C16E H16A . 1.0000 ?
C17E H17A . 0.9800 ?
C17E H17B . 0.9800 ?
C17E H17C . 0.9800 ?
C18E H18A . 0.9900 ?
C18E H18B . 0.9900 ?
C19E H19A . 0.9800 ?
C19E H19B . 0.9800 ?
C19E H19C . 0.9800 ?
C20E H20A . 0.9800 ?
C20E H20B . 0.9800 ?
C20E H20C . 0.9800 ?
N1F C14F . 1.427(3) ?
N1F C1F . 1.435(3) ?
N1F C15F . 1.465(3) ?
N2F C20F . 1.485(3) ?
N2F C19F . 1.488(3) ?
N2F C18F . 1.511(3) ?
N2F H2FB . 0.9300 ?
C1F C2F . 1.397(4) ?
C1F C6F . 1.411(3) ?
C2F C3F . 1.388(4) ?
C2F H2FA . 0.9500 ?
C3F C4F . 1.381(4) ?
C3F H3FA . 0.9500 ?
C4F C5F . 1.377(4) ?
C4F H4FA . 0.9500 ?
C5F C6F . 1.388(4) ?
C5F H5FA . 0.9500 ?
C6F C7F . 1.517(4) ?
C7F C8F . 1.515(4) ?
C7F H7FA . 0.9900 ?
C7F H7FB . 0.9900 ?
C8F C9F . 1.500(4) ?
C8F H8FA . 0.9900 ?
C8F H8FB . 0.9900 ?
C9F C14F . 1.396(4) ?
C9F C10F . 1.399(4) ?
C10F C11F . 1.386(4) ?
C10F H10B . 0.9500 ?
C11F C12F . 1.384(4) ?
C11F H11B . 0.9500 ?
C12F C13F . 1.382(4) ?
C12F H12B . 0.9500 ?
C13F C14F . 1.391(4) ?
C13F H13B . 0.9500 ?
C15F C16F . 1.545(4) ?
C15F H15C . 0.9900 ?
C15F H15D . 0.9900 ?
C16F C18F . 1.509(4) ?
C16F C17F . 1.530(3) ?
C16F H16B . 1.0000 ?
C17F H17D . 0.9800 ?
C17F H17E . 0.9800 ?
C17F H17F . 0.9800 ?
C18F H18C . 0.9900 ?
C18F H18D . 0.9900 ?
C19F H19D . 0.9800 ?
C19F H19E . 0.9800 ?
C19F H19F . 0.9800 ?
C20F H20D . 0.9800 ?
C20F H20E . 0.9800 ?
C20F H20F . 0.9800 ?
N1G C14G . 1.423(3) ?
N1G C1G . 1.426(3) ?
N1G C15G . 1.469(3) ?
N2G C20G . 1.482(3) ?
N2G C19G . 1.485(3) ?
N2G C18G . 1.506(3) ?
N2G H2GB . 0.9300 ?
C1G C6G . 1.391(4) ?
C1G C2G . 1.394(4) ?
C2G C3G . 1.384(4) ?
C2G H2GA . 0.9500 ?
C3G C4G . 1.390(4) ?
C3G H3GA . 0.9500 ?
C4G C5G . 1.385(4) ?
C4G H4GA . 0.9500 ?
C5G C6G . 1.393(4) ?
C5G H5GA . 0.9500 ?
C6G C7G . 1.503(3) ?
C7G C8G . 1.524(4) ?
C7G H7GA . 0.9900 ?
C7G H7GB . 0.9900 ?
C8G C9G . 1.523(4) ?
C8G H8GA . 0.9900 ?
C8G H8GB . 0.9900 ?
C9G C10G . 1.399(4) ?
C9G C14G . 1.413(4) ?
C10G C11G . 1.391(4) ?
C10G H10C . 0.9500 ?
C11G C12G . 1.383(4) ?
C11G H11C . 0.9500 ?
C12G C13G . 1.384(4) ?
C12G H12C . 0.9500 ?
C13G C14G . 1.409(4) ?
C13G H13C . 0.9500 ?
C15G C16G . 1.537(3) ?
C15G H15E . 0.9900 ?
C15G H15F . 0.9900 ?
C16G C18G . 1.522(3) ?
C16G C17G . 1.527(3) ?
C16G H16C . 1.0000 ?
C17G H17G . 0.9800 ?
C17G H17H . 0.9800 ?
C17G H17I . 0.9800 ?
C18G H18E . 0.9900 ?
C18G H18F . 0.9900 ?
C19G H19G . 0.9800 ?
C19G H19H . 0.9800 ?
C19G H19I . 0.9800 ?
C20G H20G . 0.9800 ?
C20G H20H . 0.9800 ?
C20G H20I . 0.9800 ?
N1H C1H . 1.421(3) ?
N1H C14H . 1.429(3) ?
N1H C15H . 1.470(3) ?
N2H C20H . 1.493(3) ?
N2H C19H . 1.494(3) ?
N2H C18H . 1.498(3) ?
N2H H2HB . 0.9300 ?
C1H C2H . 1.401(3) ?
C1H C6H . 1.402(4) ?
C2H C3H . 1.379(4) ?
C2H H2HA . 0.9500 ?
C3H C4H . 1.391(4) ?
C3H H3HA . 0.9500 ?
C4H C5H . 1.385(4) ?
C4H H4HA . 0.9500 ?
C5H C6H . 1.388(4) ?
C5H H5HA . 0.9500 ?
C6H C7H . 1.505(3) ?
C7H C8H . 1.520(4) ?
C7H H7HA . 0.9900 ?
C7H H7HB . 0.9900 ?
C8H C9H . 1.522(4) ?
C8H H8HA . 0.9900 ?
C8H H8HB . 0.9900 ?
C9H C10H . 1.395(4) ?
C9H C14H . 1.413(4) ?
C10H C11H . 1.384(4) ?
C10H H10D . 0.9500 ?
C11H C12H . 1.376(4) ?
C11H H11D . 0.9500 ?
C12H C13H . 1.380(4) ?
C12H H12D . 0.9500 ?
C13H C14H . 1.398(4) ?
C13H H13D . 0.9500 ?
C15H C16H . 1.534(3) ?
C15H H15G . 0.9900 ?
C15H H15H . 0.9900 ?
C16H C18H . 1.521(3) ?
C16H C17H . 1.532(3) ?
C16H H16D . 1.0000 ?
C17H H17J . 0.9800 ?
C17H H17K . 0.9800 ?
C17H H17L . 0.9800 ?
C18H H18G . 0.9900 ?
C18H H18H . 0.9900 ?
C19H H19J . 0.9800 ?
C19H H19K . 0.9800 ?
C19H H19L . 0.9800 ?
C20H H20J . 0.9800 ?
C20H H20K . 0.9800 ?
C20H H20L . 0.9800 ?

loop_
_geom_hbond_atom_site_label_D
_geom_hbond_atom_site_label_H
_geom_hbond_atom_site_label_A
_geom_hbond_site_symmetry_A
_geom_hbond_distance_DH
_geom_hbond_distance_HA
_geom_hbond_distance_DA
_geom_hbond_angle_DHA
O3A H3A O1A . 0.84 1.63 2.437(2) 160.7
O3B H3B O1B . 0.84 1.61 2.437(2) 166.7
O3C H3C O1C . 0.84 1.58 2.417(3) 177.0
O3D H3D O1D . 0.84 1.58 2.422(3) 177.6
N2E H2EB O2A . 0.93 1.86 2.736(3) 155.7
N2F H2FB O2B . 0.93 1.86 2.737(3) 155.6
N2G H2GB O2C . 0.93 1.87 2.760(3) 158.4
N2H H2HB O4D . 0.93 1.87 2.751(3) 158.4
N2H H2HB O3D . 0.93 2.63 3.312(3) 130.8
C17E H17C O2A . 0.98 2.63 3.560(4) 158.6
C18E H18B O2D 4_565 0.99 2.28 3.271(3) 174.3
C18F H18C O4C 4_455 0.99 2.31 3.293(3) 173.6
C18G H18E O2B . 0.99 2.42 3.404(3) 170.9
C18G H18F O3C 4_445 0.99 2.54 3.453(3) 153.9
C18G H18F O4C 4_445 0.99 2.53 3.432(3) 152.1
C18H H18G O2A . 0.99 2.42 3.402(3) 172.6
C18H H18H O1D 4 0.99 2.55 3.473(3) 155.2
C18H H18H O2D 4 0.99 2.53 3.435(3) 151.8
C19E H19A O4D . 0.98 2.62 3.198(3) 118.0
C19F H19E O4B 4 0.98 2.54 3.464(3) 157.5
C19G H19I O4B 4_545 0.98 2.53 3.476(3) 163.2
C19H H19K O4A 4_455 0.98 2.56 3.516(3) 163.7
C20E H20A O4A 4_465 0.98 2.56 3.488(3) 159.0
C20G H20H O4C 4_445 0.98 2.60 3.479(3) 149.2
C20H H20K O2D 4 0.98 2.63 3.497(3) 148.0

loop_
_geom_torsion_atom_site_label_1
_geom_torsion_atom_site_label_2
_geom_torsion_atom_site_label_3
_geom_torsion_atom_site_label_4
_geom_torsion_site_symmetry_1
_geom_torsion_site_symmetry_2
_geom_torsion_site_symmetry_3
_geom_torsion_site_symmetry_4
_geom_torsion
_geom_torsion_publ_flag
O2A C1A C2A C3A . . . . -163.1(3) ?
O1A C1A C2A C3A . . . . 16.6(4) ?
C1A C2A C3A C4A . . . . 0.3(4) ?
C2A C3A C4A O4A . . . . 162.5(3) ?
C2A C3A C4A O3A . . . . -18.1(4) ?
O2B C1B C2B C3B . . . . -162.4(3) ?
O1B C1B C2B C3B . . . . 17.1(4) ?
C1B C2B C3B C4B . . . . -0.8(5) ?
C2B C3B C4B O4B . . . . 163.4(3) ?
C2B C3B C4B O3B . . . . -16.5(4) ?
O2C C1C C2C C3C . . . . -173.9(3) ?
O1C C1C C2C C3C . . . . 5.0(4) ?
C1C C2C C3C C4C . . . . -1.0(5) ?
C2C C3C C4C O4C . . . . 177.9(3) ?
C2C C3C C4C O3C . . . . -2.6(4) ?
O2D C1D C2D C3D . . . . 177.3(3) ?
O1D C1D C2D C3D . . . . -2.7(4) ?
C1D C2D C3D C4D . . . . -2.0(5) ?
C2D C3D C4D O4D . . . . -172.6(3) ?
C2D C3D C4D O3D . . . . 6.8(4) ?
C14E N1E C1E C2E . . . . -107.9(3) ?
C15E N1E C1E C2E . . . . 40.9(3) ?
C14E N1E C1E C6E . . . . 72.4(3) ?
C15E N1E C1E C6E . . . . -138.8(2) ?
C6E C1E C2E C3E . . . . 0.7(4) ?
N1E C1E C2E C3E . . . . -179.0(2) ?
C1E C2E C3E C4E . . . . -1.3(4) ?
C2E C3E C4E C5E . . . . 1.0(4) ?
C3E C4E C5E C6E . . . . 0.0(4) ?
C4E C5E C6E C1E . . . . -0.6(4) ?
C4E C5E C6E C7E . . . . 177.6(3) ?
C2E C1E C6E C5E . . . . 0.3(4) ?
N1E C1E C6E C5E . . . . 180.0(2) ?
C2E C1E C6E C7E . . . . -178.0(2) ?
N1E C1E C6E C7E . . . . 1.7(4) ?
C5E C6E C7E C8E . . . . 111.5(3) ?
C1E C6E C7E C8E . . . . -70.3(3) ?
C6E C7E C8E C9E . . . . 57.2(4) ?
C7E C8E C9E C10E . . . . 174.6(2) ?
C7E C8E C9E C14E . . . . -5.0(4) ?
C14E C9E C10E C11E . . . . -0.8(4) ?
C8E C9E C10E C11E . . . . 179.5(3) ?
C9E C10E C11E C12E . . . . -1.0(4) ?
C10E C11E C12E C13E . . . . 0.9(5) ?
C11E C12E C13E C14E . . . . 1.0(4) ?
C12E C13E C14E C9E . . . . -2.8(4) ?
C12E C13E C14E N1E . . . . 174.9(2) ?
C10E C9E C14E C13E . . . . 2.6(3) ?
C8E C9E C14E C13E . . . . -177.8(2) ?
C10E C9E C14E N1E . . . . -174.9(2) ?
C8E C9E C14E N1E . . . . 4.6(4) ?
C1E N1E C14E C13E . . . . 121.5(3) ?
C15E N1E C14E C13E . . . . -26.5(3) ?
C1E N1E C14E C9E . . . . -60.9(3) ?
C15E N1E C14E C9E . . . . 151.0(2) ?
C14E N1E C15E C16E . . . . -146.8(2) ?
C1E N1E C15E C16E . . . . 64.9(3) ?
N1E C15E C16E C18E . . . . 69.9(3) ?
N1E C15E C16E C17E . . . . -168.7(2) ?
C20E N2E C18E C16E . . . . -160.2(2) ?
C19E N2E C18E C16E . . . . 76.4(3) ?
C15E C16E C18E N2E . . . . -165.9(2) ?
C17E C16E C18E N2E . . . . 73.2(3) ?
C14F N1F C1F C2F . . . . 123.3(2) ?
C15F N1F C1F C2F . . . . -24.8(3) ?
C14F N1F C1F C6F . . . . -59.2(3) ?
C15F N1F C1F C6F . . . . 152.6(2) ?
C6F C1F C2F C3F . . . . -3.5(4) ?
N1F C1F C2F C3F . . . . 173.9(2) ?
C1F C2F C3F C4F . . . . 0.2(4) ?
C2F C3F C4F C5F . . . . 2.1(4) ?
C3F C4F C5F C6F . . . . -1.1(4) ?
C4F C5F C6F C1F . . . . -2.1(4) ?
C4F C5F C6F C7F . . . . 177.2(2) ?
C2F C1F C6F C5F . . . . 4.4(3) ?
N1F C1F C6F C5F . . . . -173.1(2) ?
C2F C1F C6F C7F . . . . -174.9(2) ?
N1F C1F C6F C7F . . . . 7.7(4) ?
C5F C6F C7F C8F . . . . 168.2(2) ?
C1F C6F C7F C8F . . . . -12.5(4) ?
C6F C7F C8F C9F . . . . 62.7(3) ?
C7F C8F C9F C14F . . . . -70.6(3) ?
C7F C8F C9F C10F . . . . 108.7(3) ?
C14F C9F C10F C11F . . . . -1.8(4) ?
C8F C9F C10F C11F . . . . 178.9(2) ?
C9F C10F C11F C12F . . . . 0.0(4) ?
C10F C11F C12F C13F . . . . 1.3(4) ?
C11F C12F C13F C14F . . . . -0.9(4) ?
C12F C13F C14F C9F . . . . -0.9(4) ?
C12F C13F C14F N1F . . . . -179.6(2) ?
C10F C9F C14F C13F . . . . 2.2(4) ?
C8F C9F C14F C13F . . . . -178.4(2) ?
C10F C9F C14F N1F . . . . -179.0(2) ?
C8F C9F C14F N1F . . . . 0.3(4) ?
C1F N1F C14F C13F . . . . -109.6(3) ?
C15F N1F C14F C13F . . . . 39.0(3) ?
C1F N1F C14F C9F . . . . 71.6(3) ?
C15F N1F C14F C9F . . . . -139.7(2) ?
C14F N1F C15F C16F . . . . 67.3(3) ?
C1F N1F C15F C16F . . . . -144.1(2) ?
N1F C15F C16F C18F . . . . 71.8(3) ?
N1F C15F C16F C17F . . . . -165.6(2) ?
C17F C16F C18F N2F . . . . 73.5(3) ?
C15F C16F C18F N2F . . . . -166.03(19) ?
C20F N2F C18F C16F . . . . 76.0(3) ?
C19F N2F C18F C16F . . . . -161.0(2) ?
C14G N1G C1G C6G . . . . -72.0(3) ?
C15G N1G C1G C6G . . . . 132.2(2) ?
C14G N1G C1G C2G . . . . 110.8(3) ?
C15G N1G C1G C2G . . . . -45.0(3) ?
C6G C1G C2G C3G . . . . -2.5(4) ?
N1G C1G C2G C3G . . . . 174.6(2) ?
C1G C2G C3G C4G . . . . 2.7(4) ?
C2G C3G C4G C5G . . . . -1.4(4) ?
C3G C4G C5G C6G . . . . -0.1(4) ?
C2G C1G C6G C5G . . . . 1.0(4) ?
N1G C1G C6G C5G . . . . -176.2(2) ?
C2G C1G C6G C7G . . . . -177.2(2) ?
N1G C1G C6G C7G . . . . 5.6(3) ?
C4G C5G C6G C1G . . . . 0.2(4) ?
C4G C5G C6G C7G . . . . 178.4(3) ?
C1G C6G C7G C8G . . . . 67.8(3) ?
C5G C6G C7G C8G . . . . -110.3(3) ?
C6G C7G C8G C9G . . . . -65.4(3) ?
C7G C8G C9G C10G . . . . -166.5(3) ?
C7G C8G C9G C14G . . . . 10.3(4) ?
C14G C9G C10G C11G . . . . 0.4(4) ?
C8G C9G C10G C11G . . . . 177.5(3) ?
C9G C10G C11G C12G . . . . -1.0(4) ?
C10G C11G C12G C13G . . . . 0.5(4) ?
C11G C12G C13G C14G . . . . 0.5(4) ?
C12G C13G C14G C9G . . . . -1.1(4) ?
C12G C13G C14G N1G . . . . -179.8(2) ?
C10G C9G C14G C13G . . . . 0.7(4) ?
C8G C9G C14G C13G . . . . -176.1(3) ?
C10G C9G C14G N1G . . . . 179.3(2) ?
C8G C9G C14G N1G . . . . 2.5(4) ?
C1G N1G C14G C13G . . . . -132.7(3) ?
C15G N1G C14G C13G . . . . 22.6(4) ?
C1G N1G C14G C9G . . . . 48.7(4) ?
C15G N1G C14G C9G . . . . -156.0(2) ?
C14G N1G C15G C16G . . . . 70.4(3) ?
C1G N1G C15G C16G . . . . -133.5(2) ?
N1G C15G C16G C18G . . . . -163.6(2) ?
N1G C15G C16G C17G . . . . 73.5(3) ?
C20G N2G C18G C16G . . . . -173.2(2) ?
C19G N2G C18G C16G . . . . -50.1(3) ?
C17G C16G C18G N2G . . . . -60.5(3) ?
C15G C16G C18G N2G . . . . 176.9(2) ?
C14H N1H C1H C2H . . . . 111.1(3) ?
C15H N1H C1H C2H . . . . -43.2(3) ?
C14H N1H C1H C6H . . . . -73.4(3) ?
C15H N1H C1H C6H . . . . 132.3(2) ?
C6H C1H C2H C3H . . . . -3.4(3) ?
N1H C1H C2H C3H . . . . 172.1(2) ?
C1H C2H C3H C4H . . . . 2.0(3) ?
C2H C3H C4H C5H . . . . 0.8(3) ?
C3H C4H C5H C6H . . . . -2.2(4) ?
C4H C5H C6H C1H . . . . 0.7(4) ?
C4H C5H C6H C7H . . . . 178.4(2) ?
C2H C1H C6H C5H . . . . 2.1(4) ?
N1H C1H C6H C5H . . . . -173.6(2) ?
C2H C1H C6H C7H . . . . -175.8(2) ?
N1H C1H C6H C7H . . . . 8.6(3) ?
C5H C6H C7H C8H . . . . -112.9(3) ?
C1H C6H C7H C8H . . . . 64.8(3) ?
C6H C7H C8H C9H . . . . -65.2(3) ?
C7H C8H C9H C10H . . . . -166.9(3) ?
C7H C8H C9H C14H . . . . 11.0(4) ?
C14H C9H C10H C11H . . . . -1.1(4) ?
C8H C9H C10H C11H . . . . 177.0(3) ?
C9H C10H C11H C12H . . . . -0.2(5) ?
C10H C11H C12H C13H . . . . 0.8(4) ?
C11H C12H C13H C14H . . . . -0.1(4) ?
C12H C13H C14H C9H . . . . -1.2(4) ?
C12H C13H C14H N1H . . . . -179.7(3) ?
C10H C9H C14H C13H . . . . 1.7(4) ?
C8H C9H C14H C13H . . . . -176.1(3) ?
C10H C9H C14H N1H . . . . -179.8(2) ?
C8H C9H C14H N1H . . . . 2.4(4) ?
C1H N1H C14H C13H . . . . -133.3(3) ?
C15H N1H C14H C13H . . . . 20.3(3) ?
C1H N1H C14H C9H . . . . 48.2(3) ?
C15H N1H C14H C9H . . . . -158.2(2) ?
C1H N1H C15H C16H . . . . -134.1(2) ?
C14H N1H C15H C16H . . . . 71.2(3) ?
N1H C15H C16H C18H . . . . -165.0(2) ?
N1H C15H C16H C17H . . . . 72.6(2) ?
C20H N2H C18H C16H . . . . -172.8(2) ?
C19H N2H C18H C16H . . . . -49.3(3) ?
C17H C16H C18H N2H . . . . -59.8(3) ?
C15H C16H C18H N2H . . . . 178.7(2) ?
